data_4322257
loop_
_publ_author_name
'Matthias Konrad'
'Franc Meyer'
'Albrecht Jacobi'
'Peter Kircher'
'Peter Rutsch'
'Laszlo Zsolnai'

_publ_contact_author
;
       Dr. Franc Meyer
       Anorganisch-Chemisches Institut
       Ruprecht-Karls Universitaet Heidelberg
       Im Neuenheimer Feld 270
       69120 Heidelberg
       Bundesrepublik Deutschland
;
_publ_contact_author_email Franc@sun0.urz.uni-heidelberg.de
_publ_contact_author_fax '049 6221 54-5707'
_publ_contact_author_phone '0049 6221 54-8315'
_publ_section_title
;
 Coordination and Conversion of Urea at Dinuclear \m-Acetato Nickel(II)
 Complexes with Symmetric and Asymmetric Cores
;
_journal_name_full 'Inorganic Chemistry'
_journal_page_first 4559
_journal_page_last 4566
_journal_paper_doi 10.1021/ic990137u
_journal_volume 38
_journal_year 1999
_chemical_formula_sum 'C25.5 H53.5 Cl2 N10 Ni2 O14.5'
_chemical_formula_weight 920.60
_space_group_IT_number 14
_symmetry_cell_setting monoclinic
_symmetry_space_group_name_Hall '-P 2ybc'
_symmetry_space_group_name_H-M 'P 1 21/c 1'
_atom_sites_solution_hydrogens geom
_atom_sites_solution_primary direct
_atom_sites_solution_secondary difmap
_audit_creation_method SHELXL-97
_cell_angle_alpha 90.00
_cell_angle_beta 98.54(3)
_cell_angle_gamma 90.00
_cell_formula_units_Z 4
_cell_length_a 18.538(4)
_cell_length_b 12.072(2)
_cell_length_c 19.971(4)
_cell_measurement_temperature 200
_cell_volume 4419.8(15)
_computing_structure_refinement 'SHELXL-97 (Sheldrick, 1997)'
_computing_structure_solution 'SHELXS-97 (Sheldrick, 1990)'
_diffrn_ambient_temperature 200
_diffrn_measured_fraction_theta_full 0.952
_diffrn_measured_fraction_theta_max 0.952
_diffrn_measurement_device_type 'NONIUS KAPPA CCD'
_diffrn_measurement_method 'O-Scan    '
_diffrn_radiation_monochromator graphite
_diffrn_radiation_source 'fine-focus sealed tube'
_diffrn_radiation_type MoK\a
_diffrn_radiation_wavelength 0.71073
_diffrn_reflns_av_R_equivalents 0.0522
_diffrn_reflns_av_sigmaI/netI 0.0572
_diffrn_reflns_limit_h_max 25
_diffrn_reflns_limit_h_min -25
_diffrn_reflns_limit_k_max 16
_diffrn_reflns_limit_k_min -16
_diffrn_reflns_limit_l_max 24
_diffrn_reflns_limit_l_min -27
_diffrn_reflns_number 38858
_diffrn_reflns_theta_full 29.56
_diffrn_reflns_theta_max 29.56
_diffrn_reflns_theta_min 1.98
_exptl_absorpt_coefficient_mu 1.040
_exptl_crystal_density_diffrn 1.383
_exptl_crystal_density_method 'not measured'
_exptl_crystal_F_000 1930
_exptl_crystal_size_max 0.25
_exptl_crystal_size_mid 0.25
_exptl_crystal_size_min 0.30
_refine_diff_density_max 1.448
_refine_diff_density_min -0.584
_refine_diff_density_rms 0.090
_refine_ls_extinction_method none
_refine_ls_goodness_of_fit_ref 1.036
_refine_ls_hydrogen_treatment mixed
_refine_ls_matrix_type full
_refine_ls_number_parameters 547
_refine_ls_number_reflns 12333
_refine_ls_number_restraints 0
_refine_ls_restrained_S_all 1.036
_refine_ls_R_factor_all 0.1051
_refine_ls_R_factor_gt 0.0582
_refine_ls_shift/su_max 0.612
_refine_ls_shift/su_mean 0.027
_refine_ls_structure_factor_coef Fsqd
_refine_ls_weighting_details 'w=1/[\s^2^(Fo^2^)+(0.1127P)^2^+1.2865P] where P=(Fo^2^+2Fc^2^)/3'
_refine_ls_weighting_scheme calc
_refine_ls_wR_factor_gt 0.1735
_refine_ls_wR_factor_ref 0.1983
_reflns_number_gt 7594
_reflns_number_total 12333
_reflns_threshold_expression >2sigma(I)
_cod_data_source_file ic990137u_4.cif
_cod_data_source_block fmao
_cod_depositor_comments
;
The following automatic conversions were performed:

'_refine_ls_weighting_scheme' value 'calc
w=1/[\s^2^(Fo^2^)+(0.1127P)^2^+1.2865P] where P=(Fo^2^+2Fc^2^)/3' was
changed to 'calc'. New tag '_refine_ls_weighting_details' was
created. The value of the new tag was set to
'w=1/[\s^2^(Fo^2^)+(0.1127P)^2^+1.2865P] where P=(Fo^2^+2Fc^2^)/3'.

Automatic conversion script
Id: cif_fix_values 3143 2015-03-26 13:38:13Z robertas 
;
_cod_original_formula_sum 'C25.50 H53.50 Cl2 N10 Ni2 O14.50'
_cod_database_code 4322257

loop_
_symmetry_equiv_pos_as_xyz
'x, y, z'
'-x, y+1/2, -z+1/2'
'-x, -y, -z'
'x, -y-1/2, z-1/2'

loop_
_atom_site_label
_atom_site_type_symbol
_atom_site_fract_x
_atom_site_fract_y
_atom_site_fract_z
_atom_site_U_iso_or_equiv
_atom_site_adp_type
_atom_site_occupancy
_atom_site_calc_flag
_atom_site_refinement_flags
_atom_site_disorder_assembly
_atom_site_disorder_group
Ni1 Ni 0.30055(2) 0.69742(3) 0.25188(2) 0.04185(13) Uani 1 d . . .
Ni2 Ni 0.21618(2) 0.43477(3) 0.11577(2) 0.04159(13) Uani 1 d . . .
N1 N 0.27770(14) 0.6747(2) 0.14943(13) 0.0427(6) Uani 1 d . . .
N2 N 0.24978(15) 0.5928(2) 0.10664(13) 0.0431(6) Uani 1 d . . .
N3 N 0.30387(17) 0.8687(2) 0.21652(15) 0.0536(7) Uani 1 d . . .
N4 N 0.19461(15) 0.7406(2) 0.27349(14) 0.0482(6) Uani 1 d . . .
N5 N 0.22409(19) 0.4396(3) 0.00787(15) 0.0567(8) Uani 1 d . . .
N6 N 0.32149(16) 0.3534(3) 0.12439(17) 0.0586(8) Uani 1 d . . .
N7 N 0.42034(19) 0.7677(4) 0.44764(17) 0.0738(10) Uani 1 d . . .
N8 N 0.3618(2) 0.6034(3) 0.41541(17) 0.0705(9) Uani 1 d . . .
N9 N 0.1181(2) 0.1132(3) 0.10875(18) 0.0657(9) Uani 1 d . . .
N10 N 0.1223(2) 0.2363(3) 0.19687(17) 0.0637(9) Uani 1 d . . .
O1 O 0.29147(13) 0.5377(2) 0.28553(12) 0.0495(6) Uani 1 d . . .
O2 O 0.21399(13) 0.42974(19) 0.21836(11) 0.0492(6) Uani 1 d . . .
O3 O 0.34384(14) 0.7546(2) 0.34869(12) 0.0596(7) Uani 1 d . . .
O4 O 0.41222(13) 0.6705(3) 0.23968(14) 0.0639(7) Uani 1 d . . .
O5 O 0.16961(15) 0.2803(2) 0.10183(13) 0.0569(6) Uani 1 d . . .
O6 O 0.10639(13) 0.5029(2) 0.09426(14) 0.0625(7) Uani 1 d . . .
C1 C 0.2453(2) 0.6309(3) 0.04313(17) 0.0505(8) Uani 1 d . . .
C2 C 0.2708(2) 0.7390(3) 0.04406(18) 0.0566(9) Uani 1 d . . .
H2 H 0.2739 0.7848 0.0072 0.063(12) Uiso 1 calc R . .
C3 C 0.29029(19) 0.7631(3) 0.11123(17) 0.0490(8) Uani 1 d . . .
C4 C 0.3241(2) 0.8634(3) 0.14688(19) 0.0583(9) Uani 1 d . . .
H4A H 0.3070 0.9295 0.1218 0.073(4) Uiso 1 calc R . .
H4B H 0.3767 0.8599 0.1496 0.073(4) Uiso 1 calc R . .
C5 C 0.2274(2) 0.9072(3) 0.2128(2) 0.0608(9) Uani 1 d . . .
H5A H 0.1991 0.8815 0.1710 0.073(4) Uiso 1 calc R . .
H5B H 0.2263 0.9875 0.2128 0.073(4) Uiso 1 calc R . .
C6 C 0.1937(2) 0.8639(3) 0.2726(2) 0.0603(9) Uani 1 d . . .
H6A H 0.2209 0.8919 0.3144 0.073(4) Uiso 1 calc R . .
H6B H 0.1438 0.8901 0.2694 0.073(4) Uiso 1 calc R . .
C7 C 0.3543(3) 0.9464(3) 0.2579(2) 0.0733(13) Uani 1 d . . .
H7A H 0.3536 1.0167 0.2353 0.111(8) Uiso 1 calc R . .
H7B H 0.4029 0.9168 0.2637 0.111(8) Uiso 1 calc R . .
H7C H 0.3391 0.9560 0.3014 0.111(8) Uiso 1 calc R . .
C8 C 0.1790(2) 0.7046(4) 0.3404(2) 0.0631(10) Uani 1 d . . .
H8A H 0.2161 0.7325 0.3750 0.087(4) Uiso 1 calc R . .
H8B H 0.1785 0.6251 0.3422 0.087(4) Uiso 1 calc R . .
H8C H 0.1324 0.7327 0.3475 0.087(4) Uiso 1 calc R . .
C9 C 0.13559(19) 0.6958(3) 0.2213(2) 0.0589(9) Uani 1 d . . .
H9A H 0.0890 0.7079 0.2356 0.087(4) Uiso 1 calc R . .
H9B H 0.1430 0.6178 0.2157 0.087(4) Uiso 1 calc R . .
H9C H 0.1369 0.7329 0.1789 0.087(4) Uiso 1 calc R . .
C10 C 0.3746(2) 0.7088(4) 0.40193(18) 0.0577(10) Uani 1 d . . .
C11 C 0.4013(4) 0.5410(5) 0.4726(3) 0.111(2) Uani 1 d . . .
H11A H 0.4523 0.5581 0.4772 0.137(7) Uiso 1 calc R . .
H11B H 0.3943 0.4630 0.4646 0.137(7) Uiso 1 calc R . .
H11C H 0.3829 0.5610 0.5135 0.137(7) Uiso 1 calc R . .
C12 C 0.4344(3) 0.8864(4) 0.4374(3) 0.0806(14) Uani 1 d . . .
H12A H 0.4653 0.8946 0.4032 0.137(7) Uiso 1 calc R . .
H12B H 0.4580 0.9180 0.4791 0.137(7) Uiso 1 calc R . .
H12C H 0.3890 0.9239 0.4234 0.137(7) Uiso 1 calc R . .
C13 C 0.25157(18) 0.4536(3) 0.27373(16) 0.0444(7) Uani 1 d . . .
C14 C 0.2484(3) 0.3755(4) 0.3329(2) 0.0686(11) Uani 1 d . . .
H14A H 0.2090 0.3970 0.3565 0.176(18) Uiso 1 calc R . .
H14B H 0.2936 0.3789 0.3633 0.176(18) Uiso 1 calc R . .
H14C H 0.2404 0.3011 0.3164 0.176(18) Uiso 1 calc R . .
C15 C 0.4693(2) 0.6230(6) 0.2850(3) 0.0940(17) Uani 1 d . . .
H15A H 0.4841 0.6735 0.3216 0.162(12) Uiso 1 calc R . .
H15B H 0.5099 0.6080 0.2617 0.162(12) Uiso 1 calc R . .
H15C H 0.4528 0.5551 0.3027 0.162(12) Uiso 1 calc R . .
C16 C 0.2133(3) 0.5549(3) -0.01263(18) 0.0637(10) Uani 1 d . . .
H16A H 0.1615 0.5698 -0.0243 0.073(4) Uiso 1 calc R . .
H16B H 0.2362 0.5685 -0.0525 0.073(4) Uiso 1 calc R . .
C17 C 0.3001(3) 0.4061(4) 0.0045(2) 0.0771(13) Uani 1 d . . .
H17A H 0.3316 0.4703 0.0129 0.073(4) Uiso 1 calc R . .
H17B H 0.3035 0.3792 -0.0407 0.073(4) Uiso 1 calc R . .
C18 C 0.3262(3) 0.3168(4) 0.0555(3) 0.0775(13) Uani 1 d . . .
H18A H 0.2967 0.2508 0.0455 0.073(4) Uiso 1 calc R . .
H18B H 0.3763 0.2979 0.0519 0.073(4) Uiso 1 calc R . .
C19 C 0.1725(3) 0.3700(4) -0.0369(2) 0.0828(15) Uani 1 d . . .
H19A H 0.1239 0.3824 -0.0271 0.111(8) Uiso 1 calc R . .
H19B H 0.1852 0.2934 -0.0294 0.111(8) Uiso 1 calc R . .
H19C H 0.1747 0.3889 -0.0832 0.111(8) Uiso 1 calc R . .
C20 C 0.3274(3) 0.2534(4) 0.1686(3) 0.0800(13) Uani 1 d . . .
H20A H 0.3728 0.2164 0.1661 0.087(4) Uiso 1 calc R . .
H20B H 0.2877 0.2040 0.1536 0.087(4) Uiso 1 calc R . .
H20C H 0.3256 0.2752 0.2145 0.087(4) Uiso 1 calc R . .
C21 C 0.3804(2) 0.4272(4) 0.1515(3) 0.0786(13) Uani 1 d . . .
H21A H 0.4260 0.3885 0.1547 0.087(4) Uiso 1 calc R . .
H21B H 0.3731 0.4521 0.1956 0.087(4) Uiso 1 calc R . .
H21C H 0.3811 0.4899 0.1220 0.087(4) Uiso 1 calc R . .
C22 C 0.13779(19) 0.2119(3) 0.13530(19) 0.0491(8) Uani 1 d . . .
C23 C 0.1342(4) 0.0803(4) 0.0428(3) 0.1005(19) Uani 1 d . . .
H23A H 0.1371 0.1449 0.0153 0.137(7) Uiso 1 calc R . .
H23B H 0.0963 0.0325 0.0214 0.137(7) Uiso 1 calc R . .
H23C H 0.1800 0.0417 0.0481 0.137(7) Uiso 1 calc R . .
C24 C 0.0845(3) 0.1635(4) 0.2375(3) 0.0878(16) Uani 1 d . . .
H24A H 0.0359 0.1505 0.2148 0.137(7) Uiso 1 calc R . .
H24B H 0.0825 0.1972 0.2807 0.137(7) Uiso 1 calc R . .
H24C H 0.1102 0.0943 0.2439 0.137(7) Uiso 1 calc R . .
C25 C 0.0393(3) 0.4637(5) 0.1091(3) 0.0980(18) Uani 1 d . . .
H25A H 0.0371 0.3847 0.1036 0.162(12) Uiso 1 calc R . .
H25B H 0.0003 0.4973 0.0788 0.162(12) Uiso 1 calc R . .
H25C H 0.0344 0.4824 0.1549 0.162(12) Uiso 1 calc R . .
Cl1 Cl 0.03325(6) 0.41349(8) 0.35074(5) 0.0601(2) Uani 1 d . . .
Cl2 Cl 0.45959(5) 0.23311(10) 0.37897(5) 0.0654(3) Uani 1 d . . .
O11 O 0.0291(6) 0.4117(6) 0.2789(3) 0.096(2) Uani 0.60 d P A 1
O12 O 0.0684(5) 0.3204(7) 0.3841(4) 0.083(2) Uani 0.60 d P A 1
O13 O 0.0727(6) 0.5019(9) 0.3800(6) 0.119(4) Uani 0.60 d P A 1
O14 O -0.0427(4) 0.4163(6) 0.3657(5) 0.081(2) Uani 0.60 d P A 1
O110 O 0.0673(7) 0.4357(12) 0.2908(8) 0.108(5) Uiso 0.40 d P A 2
O120 O 0.0514(7) 0.2973(11) 0.3732(7) 0.065(3) Uiso 0.40 d P A 2
O130 O 0.0540(9) 0.5081(15) 0.3962(9) 0.088(4) Uiso 0.40 d P A 2
O140 O -0.0417(8) 0.4193(12) 0.3372(6) 0.085(4) Uiso 0.40 d P A 2
O21 O 0.5297(4) 0.1862(10) 0.3854(4) 0.126(5) Uani 0.70 d P B 1
O22 O 0.4455(3) 0.2661(6) 0.4449(2) 0.0968(17) Uani 0.70 d P B 1
O23 O 0.4552(5) 0.3225(7) 0.3342(4) 0.147(3) Uani 0.70 d P B 1
O24 O 0.4020(4) 0.1624(6) 0.3537(4) 0.133(2) Uani 0.70 d P B 1
O210 O 0.522(2) 0.154(4) 0.376(2) 0.179(5) Uiso 0.30 d P B 2
O220 O 0.5010(13) 0.330(2) 0.4083(12) 0.179(5) Uiso 0.30 d P B 2
O230 O 0.4015(14) 0.199(2) 0.4171(15) 0.179(5) Uiso 0.30 d P B 2
O240 O 0.4268(15) 0.250(3) 0.3191(14) 0.179(5) Uiso 0.30 d P B 2
C30 C 0.0646(4) 0.7737(5) -0.0031(3) 0.0478(15) Uani 0.50 d P . .
H30A H 0.0180 0.7932 -0.0282 0.073(15) Uiso 0.50 calc PR . .
H30B H 0.0930 0.7353 -0.0323 0.073(15) Uiso 0.50 calc PR . .
H30C H 0.0898 0.8398 0.0138 0.073(15) Uiso 0.50 calc PR . .
O30 O 0.0546(3) 0.7072(3) 0.0495(2) 0.0467(11) Uani 0.50 d P . .

loop_
_atom_site_aniso_label
_atom_site_aniso_U_11
_atom_site_aniso_U_22
_atom_site_aniso_U_33
_atom_site_aniso_U_23
_atom_site_aniso_U_13
_atom_site_aniso_U_12
Ni1 0.0399(2) 0.0470(3) 0.0375(2) 0.00003(17) 0.00206(16) -0.00670(16)
Ni2 0.0449(2) 0.0433(2) 0.0369(2) -0.00060(16) 0.00711(16) -0.00520(16)
N1 0.0431(13) 0.0449(14) 0.0407(13) 0.0002(12) 0.0080(11) -0.0077(11)
N2 0.0489(14) 0.0447(15) 0.0358(13) 0.0018(11) 0.0069(11) -0.0050(12)
N3 0.0616(18) 0.0473(16) 0.0504(16) -0.0008(13) 0.0031(13) -0.0136(13)
N4 0.0482(15) 0.0499(16) 0.0468(15) -0.0041(13) 0.0075(12) -0.0019(12)
N5 0.078(2) 0.0554(18) 0.0381(15) -0.0046(13) 0.0126(14) -0.0089(15)
N6 0.0513(16) 0.063(2) 0.0630(19) -0.0029(16) 0.0147(14) 0.0027(14)
N7 0.063(2) 0.100(3) 0.0537(19) -0.0247(19) -0.0067(16) -0.0039(19)
N8 0.080(2) 0.075(2) 0.0500(18) 0.0024(17) -0.0101(16) 0.0043(19)
N9 0.085(2) 0.0485(18) 0.064(2) -0.0117(16) 0.0126(17) -0.0125(16)
N10 0.079(2) 0.0525(18) 0.064(2) -0.0047(15) 0.0255(17) -0.0163(16)
O1 0.0511(13) 0.0502(13) 0.0448(12) 0.0047(11) -0.0010(10) -0.0063(10)
O2 0.0563(13) 0.0528(14) 0.0386(12) -0.0001(10) 0.0074(10) -0.0114(11)
O3 0.0586(15) 0.0700(17) 0.0461(13) -0.0053(12) -0.0056(11) -0.0116(12)
O4 0.0417(13) 0.0863(19) 0.0638(16) 0.0015(14) 0.0078(11) 0.0001(12)
O5 0.0690(16) 0.0516(14) 0.0506(14) -0.0043(11) 0.0111(12) -0.0152(12)
O6 0.0480(14) 0.0665(17) 0.0707(17) 0.0014(14) 0.0013(12) -0.0030(12)
C1 0.060(2) 0.054(2) 0.0380(16) 0.0026(15) 0.0092(14) -0.0074(16)
C2 0.070(2) 0.058(2) 0.0427(18) 0.0118(17) 0.0088(16) -0.0120(18)
C3 0.0535(19) 0.0496(19) 0.0445(17) 0.0058(15) 0.0094(14) -0.0085(15)
C4 0.067(2) 0.053(2) 0.056(2) 0.0046(17) 0.0115(18) -0.0198(17)
C5 0.068(2) 0.049(2) 0.065(2) 0.0024(18) 0.0088(19) 0.0056(17)
C6 0.068(2) 0.051(2) 0.064(2) -0.0065(18) 0.0143(19) 0.0039(17)
C7 0.088(3) 0.056(2) 0.071(3) -0.006(2) -0.004(2) -0.029(2)
C8 0.065(2) 0.074(3) 0.055(2) 0.0032(19) 0.0224(18) -0.0013(19)
C9 0.0428(18) 0.066(2) 0.066(2) -0.0116(19) -0.0004(16) -0.0015(16)
C10 0.0474(19) 0.081(3) 0.0435(19) -0.0117(18) 0.0033(15) -0.0027(17)
C11 0.144(5) 0.093(4) 0.078(3) -0.006(3) -0.041(3) 0.038(4)
C12 0.067(3) 0.090(3) 0.083(3) -0.032(3) 0.005(2) -0.014(2)
C13 0.0467(17) 0.0470(18) 0.0395(16) 0.0030(14) 0.0061(13) 0.0004(14)
C14 0.081(3) 0.068(3) 0.053(2) 0.022(2) 0.001(2) -0.013(2)
C15 0.053(2) 0.143(5) 0.082(3) 0.004(3) -0.001(2) 0.018(3)
C16 0.090(3) 0.065(2) 0.0351(17) 0.0011(16) 0.0071(18) -0.012(2)
C17 0.100(3) 0.081(3) 0.061(2) -0.002(2) 0.046(2) 0.001(3)
C18 0.080(3) 0.072(3) 0.087(3) -0.011(2) 0.037(3) 0.007(2)
C19 0.129(4) 0.072(3) 0.044(2) -0.011(2) 0.003(2) -0.022(3)
C20 0.075(3) 0.076(3) 0.088(3) 0.011(3) 0.008(2) 0.025(2)
C21 0.047(2) 0.085(3) 0.106(4) -0.006(3) 0.017(2) -0.001(2)
C22 0.0478(18) 0.0427(18) 0.055(2) 0.0003(15) 0.0010(15) -0.0026(14)
C23 0.160(6) 0.068(3) 0.076(3) -0.023(3) 0.028(3) -0.027(3)
C24 0.122(4) 0.062(3) 0.093(4) -0.007(2) 0.062(3) -0.017(3)
C25 0.056(3) 0.104(4) 0.134(5) 0.034(4) 0.013(3) -0.006(3)
Cl1 0.0675(6) 0.0593(6) 0.0558(5) 0.0027(4) 0.0170(4) 0.0110(4)
Cl2 0.0552(5) 0.0859(7) 0.0541(5) -0.0055(5) 0.0050(4) 0.0025(5)
O11 0.156(8) 0.093(5) 0.045(3) 0.017(3) 0.036(4) 0.034(5)
O12 0.105(6) 0.060(4) 0.075(4) 0.002(3) -0.014(4) 0.022(4)
O13 0.126(8) 0.103(6) 0.130(8) -0.019(5) 0.022(6) -0.066(6)
O14 0.077(4) 0.074(4) 0.101(6) 0.018(4) 0.041(4) 0.019(3)
O21 0.082(4) 0.222(13) 0.081(4) 0.049(6) 0.034(3) 0.085(7)
O22 0.093(3) 0.146(5) 0.054(2) -0.030(3) 0.016(2) 0.014(3)
O23 0.174(7) 0.123(6) 0.145(6) 0.085(5) 0.030(5) 0.012(5)
O24 0.117(5) 0.132(5) 0.139(6) -0.049(5) -0.013(4) -0.053(4)
C30 0.061(4) 0.031(3) 0.051(4) 0.001(3) 0.005(3) 0.007(3)
O30 0.075(3) 0.032(2) 0.036(2) 0.0094(17) 0.019(2) 0.032(2)

loop_
_atom_type_symbol
_atom_type_description
_atom_type_scat_dispersion_real
_atom_type_scat_dispersion_imag
_atom_type_scat_source
C C 0.0033 0.0016 'International Tables Vol C Tables 4.2.6.8 and 6.1.1.4'
H H 0.0000 0.0000 'International Tables Vol C Tables 4.2.6.8 and 6.1.1.4'
O O 0.0106 0.0060 'International Tables Vol C Tables 4.2.6.8 and 6.1.1.4'
Cl Cl 0.1484 0.1585 'International Tables Vol C Tables 4.2.6.8 and 6.1.1.4'
N N 0.0061 0.0033 'International Tables Vol C Tables 4.2.6.8 and 6.1.1.4'
Ni Ni 0.3393 1.1124 'International Tables Vol C Tables 4.2.6.8 and 6.1.1.4'

loop_
_geom_angle_atom_site_label_1
_geom_angle_atom_site_label_2
_geom_angle_atom_site_label_3
_geom_angle
_geom_angle_site_symmetry_1
_geom_angle_site_symmetry_3
_geom_angle_publ_flag
N1 Ni1 O1 100.75(10) . . ?
N1 Ni1 O3 163.81(11) . . ?
O1 Ni1 O3 92.65(10) . . ?
N1 Ni1 N4 100.06(11) . . ?
O1 Ni1 N4 92.31(11) . . ?
O3 Ni1 N4 88.33(11) . . ?
N1 Ni1 O4 85.76(11) . . ?
O1 Ni1 O4 91.27(11) . . ?
O3 Ni1 O4 84.89(11) . . ?
N4 Ni1 O4 172.47(11) . . ?
N1 Ni1 N3 79.35(11) . . ?
O1 Ni1 N3 176.85(11) . . ?
O3 Ni1 N3 87.77(11) . . ?
N4 Ni1 N3 84.58(12) . . ?
O4 Ni1 N3 91.87(12) . . ?
N2 Ni2 O2 99.76(10) . . ?
N2 Ni2 O5 166.27(10) . . ?
O2 Ni2 O5 92.18(10) . . ?
N2 Ni2 N6 98.56(12) . . ?
O2 Ni2 N6 93.33(12) . . ?
O5 Ni2 N6 87.40(12) . . ?
N2 Ni2 O6 85.27(11) . . ?
O2 Ni2 O6 92.95(11) . . ?
O5 Ni2 O6 87.38(11) . . ?
N6 Ni2 O6 171.98(11) . . ?
N2 Ni2 N5 79.57(11) . . ?
O2 Ni2 N5 177.31(11) . . ?
O5 Ni2 N5 88.80(11) . . ?
N6 Ni2 N5 84.21(13) . . ?
O6 Ni2 N5 89.59(12) . . ?
C3 N1 N2 107.5(3) . . ?
C3 N1 Ni1 115.6(2) . . ?
N2 N1 Ni1 136.8(2) . . ?
C1 N2 N1 108.0(3) . . ?
C1 N2 Ni2 115.6(2) . . ?
N1 N2 Ni2 136.4(2) . . ?
C5 N3 C7 110.3(3) . . ?
C5 N3 C4 109.7(3) . . ?
C7 N3 C4 108.7(3) . . ?
C5 N3 Ni1 103.9(2) . . ?
C7 N3 Ni1 117.6(2) . . ?
C4 N3 Ni1 106.4(2) . . ?
C8 N4 C6 107.6(3) . . ?
C8 N4 C9 107.7(3) . . ?
C6 N4 C9 110.3(3) . . ?
C8 N4 Ni1 114.9(2) . . ?
C6 N4 Ni1 104.5(2) . . ?
C9 N4 Ni1 111.7(2) . . ?
C16 N5 C19 109.0(3) . . ?
C16 N5 C17 110.0(3) . . ?
C19 N5 C17 110.8(4) . . ?
C16 N5 Ni2 106.1(2) . . ?
C19 N5 Ni2 116.8(3) . . ?
C17 N5 Ni2 104.0(2) . . ?
C21 N6 C18 113.0(4) . . ?
C21 N6 C20 107.0(4) . . ?
C18 N6 C20 107.7(4) . . ?
C21 N6 Ni2 111.7(3) . . ?
C18 N6 Ni2 104.0(3) . . ?
C20 N6 Ni2 113.6(3) . . ?
C10 N7 C12 121.5(4) . . ?
C10 N8 C11 124.5(4) . . ?
C22 N9 C23 121.7(4) . . ?
C22 N10 C24 124.8(3) . . ?
C13 O1 Ni1 140.3(2) . . ?
C13 O2 Ni2 141.6(2) . . ?
C10 O3 Ni1 134.3(3) . . ?
C15 O4 Ni1 129.4(3) . . ?
C22 O5 Ni2 137.8(2) . . ?
C25 O6 Ni2 131.6(3) . . ?
N2 C1 C2 109.7(3) . . ?
N2 C1 C16 117.1(3) . . ?
C2 C1 C16 133.1(3) . . ?
C3 C2 C1 104.7(3) . . ?
C3 C2 H2 127.7 . . ?
C1 C2 H2 127.6 . . ?
N1 C3 C2 110.0(3) . . ?
N1 C3 C4 117.8(3) . . ?
C2 C3 C4 132.2(3) . . ?
C3 C4 N3 109.4(3) . . ?
C3 C4 H4A 109.8 . . ?
N3 C4 H4A 109.8 . . ?
C3 C4 H4B 109.8 . . ?
N3 C4 H4B 109.8 . . ?
H4A C4 H4B 108.2 . . ?
N3 C5 C6 110.8(3) . . ?
N3 C5 H5A 109.5 . . ?
C6 C5 H5A 109.5 . . ?
N3 C5 H5B 109.5 . . ?
C6 C5 H5B 109.5 . . ?
H5A C5 H5B 108.1 . . ?
N4 C6 C5 110.4(3) . . ?
N4 C6 H6A 109.6 . . ?
C5 C6 H6A 109.6 . . ?
N4 C6 H6B 109.6 . . ?
C5 C6 H6B 109.6 . . ?
H6A C6 H6B 108.1 . . ?
N3 C7 H7A 109.5 . . ?
N3 C7 H7B 109.5 . . ?
H7A C7 H7B 109.5 . . ?
N3 C7 H7C 109.5 . . ?
H7A C7 H7C 109.5 . . ?
H7B C7 H7C 109.5 . . ?
N4 C8 H8A 109.5 . . ?
N4 C8 H8B 109.5 . . ?
H8A C8 H8B 109.5 . . ?
N4 C8 H8C 109.5 . . ?
H8A C8 H8C 109.5 . . ?
H8B C8 H8C 109.5 . . ?
N4 C9 H9A 109.5 . . ?
N4 C9 H9B 109.5 . . ?
H9A C9 H9B 109.5 . . ?
N4 C9 H9C 109.5 . . ?
H9A C9 H9C 109.5 . . ?
H9B C9 H9C 109.5 . . ?
O3 C10 N8 121.4(3) . . ?
O3 C10 N7 120.0(4) . . ?
N8 C10 N7 118.6(4) . . ?
N8 C11 H11A 109.5 . . ?
N8 C11 H11B 109.5 . . ?
H11A C11 H11B 109.5 . . ?
N8 C11 H11C 109.5 . . ?
H11A C11 H11C 109.5 . . ?
H11B C11 H11C 109.5 . . ?
N7 C12 H12A 109.5 . . ?
N7 C12 H12B 109.5 . . ?
H12A C12 H12B 109.5 . . ?
N7 C12 H12C 109.5 . . ?
H12A C12 H12C 109.5 . . ?
H12B C12 H12C 109.5 . . ?
O2 C13 O1 126.0(3) . . ?
O2 C13 C14 117.6(3) . . ?
O1 C13 C14 116.4(3) . . ?
C13 C14 H14A 109.5 . . ?
C13 C14 H14B 109.5 . . ?
H14A C14 H14B 109.5 . . ?
C13 C14 H14C 109.5 . . ?
H14A C14 H14C 109.5 . . ?
H14B C14 H14C 109.5 . . ?
O4 C15 H15A 109.5 . . ?
O4 C15 H15B 109.5 . . ?
H15A C15 H15B 109.5 . . ?
O4 C15 H15C 109.5 . . ?
H15A C15 H15C 109.5 . . ?
H15B C15 H15C 109.5 . . ?
N5 C16 C1 110.8(3) . . ?
N5 C16 H16A 109.5 . . ?
C1 C16 H16A 109.5 . . ?
N5 C16 H16B 109.5 . . ?
C1 C16 H16B 109.5 . . ?
H16A C16 H16B 108.1 . . ?
N5 C17 C18 112.2(4) . . ?
N5 C17 H17A 109.2 . . ?
C18 C17 H17A 109.2 . . ?
N5 C17 H17B 109.2 . . ?
C18 C17 H17B 109.2 . . ?
H17A C17 H17B 107.9 . . ?
N6 C18 C17 111.1(4) . . ?
N6 C18 H18A 109.4 . . ?
C17 C18 H18A 109.4 . . ?
N6 C18 H18B 109.4 . . ?
C17 C18 H18B 109.4 . . ?
H18A C18 H18B 108.0 . . ?
N5 C19 H19A 109.5 . . ?
N5 C19 H19B 109.5 . . ?
H19A C19 H19B 109.5 . . ?
N5 C19 H19C 109.5 . . ?
H19A C19 H19C 109.5 . . ?
H19B C19 H19C 109.5 . . ?
N6 C20 H20A 109.5 . . ?
N6 C20 H20B 109.5 . . ?
H20A C20 H20B 109.5 . . ?
N6 C20 H20C 109.5 . . ?
H20A C20 H20C 109.5 . . ?
H20B C20 H20C 109.5 . . ?
N6 C21 H21A 109.5 . . ?
N6 C21 H21B 109.5 . . ?
H21A C21 H21B 109.5 . . ?
N6 C21 H21C 109.5 . . ?
H21A C21 H21C 109.5 . . ?
H21B C21 H21C 109.5 . . ?
O5 C22 N9 119.7(3) . . ?
O5 C22 N10 121.6(3) . . ?
N9 C22 N10 118.6(3) . . ?
N9 C23 H23A 109.5 . . ?
N9 C23 H23B 109.5 . . ?
H23A C23 H23B 109.5 . . ?
N9 C23 H23C 109.5 . . ?
H23A C23 H23C 109.5 . . ?
H23B C23 H23C 109.5 . . ?
N10 C24 H24A 109.5 . . ?
N10 C24 H24B 109.5 . . ?
H24A C24 H24B 109.5 . . ?
N10 C24 H24C 109.5 . . ?
H24A C24 H24C 109.5 . . ?
H24B C24 H24C 109.5 . . ?
O6 C25 H25A 109.5 . . ?
O6 C25 H25B 109.5 . . ?
H25A C25 H25B 109.5 . . ?
O6 C25 H25C 109.4 . . ?
H25A C25 H25C 109.5 . . ?
H25B C25 H25C 109.5 . . ?
O13 Cl1 O140 120.1(8) . . ?
O13 Cl1 O12 103.8(7) . . ?
O140 Cl1 O12 120.9(7) . . ?
O13 Cl1 O11 112.7(6) . . ?
O140 Cl1 O11 84.3(6) . . ?
O12 Cl1 O11 114.5(5) . . ?
O13 Cl1 O110 86.5(7) . . ?
O140 Cl1 O110 112.1(7) . . ?
O12 Cl1 O110 107.9(7) . . ?
O11 Cl1 O110 30.9(6) . . ?
O13 Cl1 O130 20.4(8) . . ?
O140 Cl1 O130 104.2(8) . . ?
O12 Cl1 O130 105.4(8) . . ?
O11 Cl1 O130 127.0(7) . . ?
O110 Cl1 O130 104.9(8) . . ?
O13 Cl1 O14 111.0(6) . . ?
O140 Cl1 O14 22.8(5) . . ?
O12 Cl1 O14 107.9(5) . . ?
O11 Cl1 O14 107.0(5) . . ?
O110 Cl1 O14 134.5(7) . . ?
O130 Cl1 O14 91.5(7) . . ?
O13 Cl1 O120 121.3(7) . . ?
O140 Cl1 O120 106.4(8) . . ?
O12 Cl1 O120 17.6(6) . . ?
O11 Cl1 O120 105.3(6) . . ?
O110 Cl1 O120 108.3(8) . . ?
O130 Cl1 O120 121.1(8) . . ?
O14 Cl1 O120 98.0(6) . . ?
O240 Cl2 O23 45.5(13) . . ?
O240 Cl2 O24 62.0(13) . . ?
O23 Cl2 O24 105.7(5) . . ?
O240 Cl2 O21 117.2(13) . . ?
O23 Cl2 O21 109.6(6) . . ?
O24 Cl2 O21 115.6(6) . . ?
O240 Cl2 O22 133.5(13) . . ?
O23 Cl2 O22 111.8(5) . . ?
O24 Cl2 O22 105.4(4) . . ?
O21 Cl2 O22 108.6(4) . . ?
O240 Cl2 O230 104.4(17) . . ?
O23 Cl2 O230 125.0(10) . . ?
O24 Cl2 O230 55.6(11) . . ?
O21 Cl2 O230 125.2(11) . . ?
O22 Cl2 O230 50.0(11) . . ?
O240 Cl2 O220 113.0(16) . . ?
O23 Cl2 O220 67.5(10) . . ?
O24 Cl2 O220 162.0(10) . . ?
O21 Cl2 O220 82.3(10) . . ?
O22 Cl2 O220 64.5(9) . . ?
O230 Cl2 O220 113.5(15) . . ?
O240 Cl2 O210 109(2) . . ?
O23 Cl2 O210 116.1(18) . . ?
O24 Cl2 O210 98.3(19) . . ?
O21 Cl2 O210 17(2) . . ?
O22 Cl2 O210 117.2(16) . . ?
O230 Cl2 O210 118(2) . . ?
O220 Cl2 O210 100(2) . . ?
O30 C30 H30A 109.5 . . ?
O30 C30 H30B 109.5 . . ?
H30A C30 H30B 109.5 . . ?
O30 C30 H30C 109.5 . . ?
H30A C30 H30C 109.5 . . ?
H30B C30 H30C 109.5 . . ?

loop_
_geom_bond_atom_site_label_1
_geom_bond_atom_site_label_2
_geom_bond_distance
_geom_bond_site_symmetry_2
_geom_bond_publ_flag
Ni1 N1 2.045(3) . ?
Ni1 O1 2.057(2) . ?
Ni1 O3 2.097(2) . ?
Ni1 N4 2.137(3) . ?
Ni1 O4 2.145(3) . ?
Ni1 N3 2.189(3) . ?
Ni2 N2 2.023(3) . ?
Ni2 O2 2.056(2) . ?
Ni2 O5 2.056(2) . ?
Ni2 N6 2.170(3) . ?
Ni2 O6 2.178(3) . ?
Ni2 N5 2.182(3) . ?
N1 C3 1.352(4) . ?
N1 N2 1.359(4) . ?
N2 C1 1.340(4) . ?
N3 C5 1.483(5) . ?
N3 C7 1.487(5) . ?
N3 C4 1.494(5) . ?
N4 C8 1.473(5) . ?
N4 C6 1.489(5) . ?
N4 C9 1.496(4) . ?
N5 C16 1.456(5) . ?
N5 C19 1.472(5) . ?
N5 C17 1.476(6) . ?
N6 C21 1.451(5) . ?
N6 C18 1.460(6) . ?
N6 C20 1.490(6) . ?
N7 C10 1.352(5) . ?
N7 C12 1.476(6) . ?
N8 C10 1.329(6) . ?
N8 C11 1.470(6) . ?
N9 C22 1.333(5) . ?
N9 C23 1.448(6) . ?
N10 C22 1.337(5) . ?
N10 C24 1.446(5) . ?
O1 C13 1.257(4) . ?
O2 C13 1.250(4) . ?
O3 C10 1.257(5) . ?
O4 C15 1.409(5) . ?
O5 C22 1.262(4) . ?
O6 C25 1.403(5) . ?
C1 C2 1.386(5) . ?
C1 C16 1.496(5) . ?
C2 C3 1.368(5) . ?
C2 H2 0.9300 . ?
C3 C4 1.494(5) . ?
C4 H4A 0.9700 . ?
C4 H4B 0.9700 . ?
C5 C6 1.520(6) . ?
C5 H5A 0.9700 . ?
C5 H5B 0.9700 . ?
C6 H6A 0.9700 . ?
C6 H6B 0.9700 . ?
C7 H7A 0.9600 . ?
C7 H7B 0.9600 . ?
C7 H7C 0.9600 . ?
C8 H8A 0.9600 . ?
C8 H8B 0.9600 . ?
C8 H8C 0.9600 . ?
C9 H9A 0.9600 . ?
C9 H9B 0.9600 . ?
C9 H9C 0.9600 . ?
C11 H11A 0.9600 . ?
C11 H11B 0.9600 . ?
C11 H11C 0.9600 . ?
C12 H12A 0.9600 . ?
C12 H12B 0.9600 . ?
C12 H12C 0.9600 . ?
C13 C14 1.521(5) . ?
C14 H14A 0.9601 . ?
C14 H14B 0.9601 . ?
C14 H14C 0.9601 . ?
C15 H15A 0.9600 . ?
C15 H15B 0.9600 . ?
C15 H15C 0.9600 . ?
C16 H16A 0.9700 . ?
C16 H16B 0.9700 . ?
C17 C18 1.513(6) . ?
C17 H17A 0.9700 . ?
C17 H17B 0.9700 . ?
C18 H18A 0.9700 . ?
C18 H18B 0.9700 . ?
C19 H19A 0.9600 . ?
C19 H19B 0.9600 . ?
C19 H19C 0.9600 . ?
C20 H20A 0.9600 . ?
C20 H20B 0.9600 . ?
C20 H20C 0.9600 . ?
C21 H21A 0.9600 . ?
C21 H21B 0.9600 . ?
C21 H21C 0.9600 . ?
C23 H23A 0.9600 . ?
C23 H23B 0.9600 . ?
C23 H23C 0.9600 . ?
C24 H24A 0.9600 . ?
C24 H24B 0.9600 . ?
C24 H24C 0.9600 . ?
C25 H25A 0.9600 . ?
C25 H25B 0.9600 . ?
C25 H25C 0.9600 . ?
Cl1 O13 1.374(9) . ?
Cl1 O140 1.376(15) . ?
Cl1 O12 1.416(8) . ?
Cl1 O11 1.425(6) . ?
Cl1 O110 1.459(15) . ?
Cl1 O130 1.474(19) . ?
Cl1 O14 1.481(7) . ?
Cl1 O120 1.496(15) . ?
Cl2 O240 1.27(3) . ?
Cl2 O23 1.396(6) . ?
Cl2 O24 1.401(5) . ?
Cl2 O21 1.406(7) . ?
Cl2 O22 1.436(4) . ?
Cl2 O230 1.47(3) . ?
Cl2 O220 1.48(2) . ?
Cl2 O210 1.50(4) . ?
C30 O30 1.357(8) . ?
C30 H30A 0.9600 . ?
C30 H30B 0.9600 . ?
C30 H30C 0.9600 . ?

loop_
_geom_torsion_atom_site_label_1
_geom_torsion_atom_site_label_2
_geom_torsion_atom_site_label_3
_geom_torsion_atom_site_label_4
_geom_torsion
_geom_torsion_site_symmetry_1
_geom_torsion_site_symmetry_2
_geom_torsion_site_symmetry_3
_geom_torsion_site_symmetry_4
_geom_torsion_publ_flag
O1 Ni1 N1 C3 -170.1(2) . . . . ?
O3 Ni1 N1 C3 -24.7(5) . . . . ?
N4 Ni1 N1 C3 95.6(2) . . . . ?
O4 Ni1 N1 C3 -79.6(2) . . . . ?
N3 Ni1 N1 C3 13.1(2) . . . . ?
O1 Ni1 N1 N2 12.7(3) . . . . ?
O3 Ni1 N1 N2 158.1(4) . . . . ?
N4 Ni1 N1 N2 -81.6(3) . . . . ?
O4 Ni1 N1 N2 103.2(3) . . . . ?
N3 Ni1 N1 N2 -164.1(3) . . . . ?
C3 N1 N2 C1 -0.1(4) . . . . ?
Ni1 N1 N2 C1 177.2(3) . . . . ?
C3 N1 N2 Ni2 179.1(3) . . . . ?
Ni1 N1 N2 Ni2 -3.5(5) . . . . ?
O2 Ni2 N2 C1 -169.0(2) . . . . ?
O5 Ni2 N2 C1 -18.9(6) . . . . ?
N6 Ni2 N2 C1 96.1(3) . . . . ?
O6 Ni2 N2 C1 -76.8(3) . . . . ?
N5 Ni2 N2 C1 13.7(3) . . . . ?
O2 Ni2 N2 N1 11.8(3) . . . . ?
O5 Ni2 N2 N1 161.9(4) . . . . ?
N6 Ni2 N2 N1 -83.1(3) . . . . ?
O6 Ni2 N2 N1 104.0(3) . . . . ?
N5 Ni2 N2 N1 -165.5(3) . . . . ?
N1 Ni1 N3 C5 88.9(2) . . . . ?
O1 Ni1 N3 C5 -3(2) . . . . ?
O3 Ni1 N3 C5 -100.9(2) . . . . ?
N4 Ni1 N3 C5 -12.4(2) . . . . ?
O4 Ni1 N3 C5 174.3(2) . . . . ?
N1 Ni1 N3 C7 -148.9(3) . . . . ?
O1 Ni1 N3 C7 119.0(18) . . . . ?
O3 Ni1 N3 C7 21.3(3) . . . . ?
N4 Ni1 N3 C7 109.8(3) . . . . ?
O4 Ni1 N3 C7 -63.5(3) . . . . ?
N1 Ni1 N3 C4 -26.8(2) . . . . ?
O1 Ni1 N3 C4 -119.0(18) . . . . ?
O3 Ni1 N3 C4 143.3(2) . . . . ?
N4 Ni1 N3 C4 -128.1(2) . . . . ?
O4 Ni1 N3 C4 58.5(2) . . . . ?
N1 Ni1 N4 C8 147.7(3) . . . . ?
O1 Ni1 N4 C8 46.3(3) . . . . ?
O3 Ni1 N4 C8 -46.3(3) . . . . ?
O4 Ni1 N4 C8 -72.0(9) . . . . ?
N3 Ni1 N4 C8 -134.2(3) . . . . ?
N1 Ni1 N4 C6 -94.7(2) . . . . ?
O1 Ni1 N4 C6 164.0(2) . . . . ?
O3 Ni1 N4 C6 71.4(2) . . . . ?
O4 Ni1 N4 C6 45.6(9) . . . . ?
N3 Ni1 N4 C6 -16.5(2) . . . . ?
N1 Ni1 N4 C9 24.6(3) . . . . ?
O1 Ni1 N4 C9 -76.8(2) . . . . ?
O3 Ni1 N4 C9 -169.3(3) . . . . ?
O4 Ni1 N4 C9 164.9(8) . . . . ?
N3 Ni1 N4 C9 102.7(3) . . . . ?
N2 Ni2 N5 C16 -26.6(3) . . . . ?
O2 Ni2 N5 C16 -102(2) . . . . ?
O5 Ni2 N5 C16 146.1(3) . . . . ?
N6 Ni2 N5 C16 -126.4(3) . . . . ?
O6 Ni2 N5 C16 58.7(3) . . . . ?
N2 Ni2 N5 C19 -148.3(3) . . . . ?
O2 Ni2 N5 C19 136(2) . . . . ?
O5 Ni2 N5 C19 24.4(3) . . . . ?
N6 Ni2 N5 C19 111.9(3) . . . . ?
O6 Ni2 N5 C19 -63.0(3) . . . . ?
N2 Ni2 N5 C17 89.4(3) . . . . ?
O2 Ni2 N5 C17 14(2) . . . . ?
O5 Ni2 N5 C17 -98.0(3) . . . . ?
N6 Ni2 N5 C17 -10.5(3) . . . . ?
O6 Ni2 N5 C17 174.6(3) . . . . ?
N2 Ni2 N6 C21 26.0(3) . . . . ?
O2 Ni2 N6 C21 -74.4(3) . . . . ?
O5 Ni2 N6 C21 -166.4(3) . . . . ?
O6 Ni2 N6 C21 144.0(8) . . . . ?
N5 Ni2 N6 C21 104.5(3) . . . . ?
N2 Ni2 N6 C18 -96.1(3) . . . . ?
O2 Ni2 N6 C18 163.5(3) . . . . ?
O5 Ni2 N6 C18 71.4(3) . . . . ?
O6 Ni2 N6 C18 21.9(10) . . . . ?
N5 Ni2 N6 C18 -17.6(3) . . . . ?
N2 Ni2 N6 C20 147.2(3) . . . . ?
O2 Ni2 N6 C20 46.8(3) . . . . ?
O5 Ni2 N6 C20 -45.3(3) . . . . ?
O6 Ni2 N6 C20 -94.8(9) . . . . ?
N5 Ni2 N6 C20 -134.3(3) . . . . ?
N1 Ni1 O1 C13 -41.8(4) . . . . ?
O3 Ni1 O1 C13 147.4(4) . . . . ?
N4 Ni1 O1 C13 58.9(4) . . . . ?
O4 Ni1 O1 C13 -127.7(4) . . . . ?
N3 Ni1 O1 C13 50(2) . . . . ?
N2 Ni2 O2 C13 -48.0(4) . . . . ?
O5 Ni2 O2 C13 138.8(4) . . . . ?
N6 Ni2 O2 C13 51.3(4) . . . . ?
O6 Ni2 O2 C13 -133.7(4) . . . . ?
N5 Ni2 O2 C13 27(2) . . . . ?
N1 Ni1 O3 C10 -126.0(4) . . . . ?
O1 Ni1 O3 C10 20.0(4) . . . . ?
N4 Ni1 O3 C10 112.3(4) . . . . ?
O4 Ni1 O3 C10 -71.0(4) . . . . ?
N3 Ni1 O3 C10 -163.1(4) . . . . ?
N1 Ni1 O4 C15 -148.8(4) . . . . ?
O1 Ni1 O4 C15 -48.2(4) . . . . ?
O3 Ni1 O4 C15 44.4(4) . . . . ?
N4 Ni1 O4 C15 70.3(10) . . . . ?
N3 Ni1 O4 C15 132.0(4) . . . . ?
N2 Ni2 O5 C22 -138.1(5) . . . . ?
O2 Ni2 O5 C22 12.4(4) . . . . ?
N6 Ni2 O5 C22 105.7(4) . . . . ?
O6 Ni2 O5 C22 -80.4(4) . . . . ?
N5 Ni2 O5 C22 -170.1(4) . . . . ?
N2 Ni2 O6 C25 -156.9(5) . . . . ?
O2 Ni2 O6 C25 -57.3(5) . . . . ?
O5 Ni2 O6 C25 34.7(5) . . . . ?
N6 Ni2 O6 C25 84.3(10) . . . . ?
N5 Ni2 O6 C25 123.6(5) . . . . ?
N1 N2 C1 C2 0.2(4) . . . . ?
Ni2 N2 C1 C2 -179.2(3) . . . . ?
N1 N2 C1 C16 -178.0(3) . . . . ?
Ni2 N2 C1 C16 2.6(4) . . . . ?
N2 C1 C2 C3 -0.3(4) . . . . ?
C16 C1 C2 C3 177.5(4) . . . . ?
N2 N1 C3 C2 0.0(4) . . . . ?
Ni1 N1 C3 C2 -178.0(3) . . . . ?
N2 N1 C3 C4 -177.7(3) . . . . ?
Ni1 N1 C3 C4 4.3(4) . . . . ?
C1 C2 C3 N1 0.2(4) . . . . ?
C1 C2 C3 C4 177.4(4) . . . . ?
N1 C3 C4 N3 -28.3(5) . . . . ?
C2 C3 C4 N3 154.7(4) . . . . ?
C5 N3 C4 C3 -76.2(4) . . . . ?
C7 N3 C4 C3 163.1(3) . . . . ?
Ni1 N3 C4 C3 35.5(3) . . . . ?
C7 N3 C5 C6 -87.1(4) . . . . ?
C4 N3 C5 C6 153.2(3) . . . . ?
Ni1 N3 C5 C6 39.8(3) . . . . ?
C8 N4 C6 C5 166.0(3) . . . . ?
C9 N4 C6 C5 -76.8(4) . . . . ?
Ni1 N4 C6 C5 43.4(3) . . . . ?
N3 C5 C6 N4 -59.4(4) . . . . ?
Ni1 O3 C10 N8 -26.5(6) . . . . ?
Ni1 O3 C10 N7 155.1(3) . . . . ?
C11 N8 C10 O3 173.2(5) . . . . ?
C11 N8 C10 N7 -8.4(7) . . . . ?
C12 N7 C10 O3 1.3(6) . . . . ?
C12 N7 C10 N8 -177.2(4) . . . . ?
Ni2 O2 C13 O1 38.1(6) . . . . ?
Ni2 O2 C13 C14 -142.8(3) . . . . ?
Ni1 O1 C13 O2 26.4(6) . . . . ?
Ni1 O1 C13 C14 -152.6(3) . . . . ?
C19 N5 C16 C1 161.2(4) . . . . ?
C17 N5 C16 C1 -77.2(4) . . . . ?
Ni2 N5 C16 C1 34.6(4) . . . . ?
N2 C1 C16 N5 -26.8(5) . . . . ?
C2 C1 C16 N5 155.5(4) . . . . ?
C16 N5 C17 C18 150.7(4) . . . . ?
C19 N5 C17 C18 -88.8(4) . . . . ?
Ni2 N5 C17 C18 37.5(4) . . . . ?
C21 N6 C18 C17 -77.9(5) . . . . ?
C20 N6 C18 C17 164.2(4) . . . . ?
Ni2 N6 C18 C17 43.4(4) . . . . ?
N5 C17 C18 N6 -58.4(5) . . . . ?
Ni2 O5 C22 N9 -176.1(3) . . . . ?
Ni2 O5 C22 N10 4.8(6) . . . . ?
C23 N9 C22 O5 2.0(6) . . . . ?
C23 N9 C22 N10 -178.9(4) . . . . ?
C24 N10 C22 O5 178.5(4) . . . . ?
C24 N10 C22 N9 -0.6(6) . . . . ?
